data_7121925
loop_
_publ_author_name
'Roy, Dipak Kumar'
'Krummenacher, Ivo'
'Stennett, Tom E.'
'Lenczyk, Carsten'
'Thiess, Torsten'
'Welz, Eileen'
'Engels, Bernd'
'Braunschweig, Holger'

_publ_section_title
;
 Selective one- and two-electron reductions of a haloborane enabled by a
 \p-withdrawing carbene ligand.
;
_journal_issue 65
_journal_name_full 'Chemical communications (Cambridge, England)'
_journal_page_first 9015
_journal_page_last 9018
_journal_paper_doi 10.1039/c8cc03433h
_journal_volume 54
_journal_year 2018
_chemical_formula_moiety 'C84 H104 B2 Br2 F10 Li2 N4 O10'
_chemical_formula_sum 'C84 H104 B2 Br2 F10 Li2 N4 O10'
_chemical_formula_weight 1715.03
_space_group_crystal_system monoclinic
_space_group_IT_number 14
_space_group_name_Hall '-P 2ybc'
_space_group_name_H-M_alt 'P 1 21/c 1'
_symmetry_space_group_name_Hall '-P 2ybc'
_symmetry_space_group_name_H-M 'P 1 21/c 1'
_atom_sites_solution_hydrogens geom
_atom_sites_solution_primary iterative
_atom_sites_solution_secondary difmap
_audit_creation_method SHELXL-2016/6
_audit_update_record
;
2018-04-24 deposited with the CCDC.
2018-07-04 downloaded from the CCDC.
;
_cell_angle_alpha 90
_cell_angle_beta 97.972(4)
_cell_angle_gamma 90
_cell_formula_units_Z 2
_cell_length_a 10.2637(10)
_cell_length_b 24.161(3)
_cell_length_c 16.6779(17)
_cell_measurement_reflns_used 9936
_cell_measurement_temperature 100(2)
_cell_measurement_theta_max 24.85
_cell_measurement_theta_min 2.47
_cell_volume 4095.8(8)
_computing_cell_refinement 'Saint+ ver. V8.37A (Bruker AXS)'
_computing_data_collection 'APEX2 ver. 2014.9 (Bruker AXS)'
_computing_data_reduction 'Saint+ ver. V8.37A (Bruker AXS)'
_computing_molecular_graphics 'ShelXLe (Huebschle et all, 2011)'
_computing_publication_material 'SHELXL-2016/6 (Sheldrick, 2016)'
_computing_structure_refinement 'SHELXL-2016/6 (Sheldrick, 2016)'
_computing_structure_solution 'SHELXT (Sheldrick, 2014)'
_diffrn_ambient_temperature 100(2)
_diffrn_detector 'CMOS area detector (Photon 100)'
_diffrn_detector_area_resol_mean 10.24
_diffrn_measured_fraction_theta_full 1.000
_diffrn_measured_fraction_theta_max 1.000
_diffrn_measurement_device_type 'Bruker D8 Quest'
_diffrn_measurement_method '\f and \w scans'
_diffrn_radiation_monochromator 'multi-layer mirror'
_diffrn_radiation_type MoK\a
_diffrn_radiation_wavelength 0.71073
_diffrn_reflns_av_R_equivalents 0.0897
_diffrn_reflns_av_unetI/netI 0.0629
_diffrn_reflns_Laue_measured_fraction_full 1.000
_diffrn_reflns_Laue_measured_fraction_max 1.000
_diffrn_reflns_limit_h_max 12
_diffrn_reflns_limit_h_min -12
_diffrn_reflns_limit_k_max 29
_diffrn_reflns_limit_k_min -29
_diffrn_reflns_limit_l_max 19
_diffrn_reflns_limit_l_min -20
_diffrn_reflns_number 51264
_diffrn_reflns_point_group_measured_fraction_full 1.000
_diffrn_reflns_point_group_measured_fraction_max 1.000
_diffrn_reflns_theta_full 26.000
_diffrn_reflns_theta_max 26.020
_diffrn_reflns_theta_min 2.174
_diffrn_source 'microfocus sealed tube (Incoatec ImS)'
_exptl_absorpt_coefficient_mu 1.073
_exptl_absorpt_correction_T_max 0.7455
_exptl_absorpt_correction_T_min 0.6819
_exptl_absorpt_correction_type multi-scan
_exptl_absorpt_process_details 'SadAbs 2016/2 (Bruker AXS)'
_exptl_crystal_colour yellow
_exptl_crystal_density_diffrn 1.391
_exptl_crystal_description block
_exptl_crystal_F_000 1784
_exptl_crystal_size_max 0.21
_exptl_crystal_size_mid 0.11
_exptl_crystal_size_min 0.06
_refine_diff_density_max 0.595
_refine_diff_density_min -0.465
_refine_diff_density_rms 0.069
_refine_ls_extinction_method none
_refine_ls_goodness_of_fit_ref 1.002
_refine_ls_hydrogen_treatment constr
_refine_ls_matrix_type full
_refine_ls_number_parameters 542
_refine_ls_number_reflns 8075
_refine_ls_number_restraints 0
_refine_ls_restrained_S_all 1.002
_refine_ls_R_factor_all 0.0853
_refine_ls_R_factor_gt 0.0460
_refine_ls_shift/su_max 0.002
_refine_ls_shift/su_mean 0.000
_refine_ls_structure_factor_coef Fsqd
_refine_ls_weighting_details 'w=1/[\s^2^(Fo^2^)+(0.0425P)^2^+3.7916P] where P=(Fo^2^+2Fc^2^)/3'
_refine_ls_weighting_scheme calc
_refine_ls_wR_factor_gt 0.0908
_refine_ls_wR_factor_ref 0.1031
_reflns_Friedel_coverage 0.000
_reflns_number_gt 5654
_reflns_number_total 8075
_reflns_threshold_expression 'I > 2\s(I)'
_cod_data_source_file c8cc03433h2.cif
_cod_data_source_block test_a
_cod_depositor_comments 'Adding full bibliography for 7121923--7121927.cif.'
_cod_original_cell_volume 4095.8(7)
_cod_database_code 7121925
_shelx_shelxl_version_number 2016/6
_shelx_space_group_comment
;
The symmetry employed for this shelxl refinement is uniquely defined
by the following loop, which should always be used as a source of
symmetry information in preference to the above space-group names.
They are only intended as comments.
;
_shelx_estimated_absorpt_t_min 0.806
_shelx_estimated_absorpt_t_max 0.938

loop_
_space_group_symop_operation_xyz
'x, y, z'
'-x, y+1/2, -z+1/2'
'-x, -y, -z'
'x, -y-1/2, z-1/2'

loop_
_atom_site_label
_atom_site_type_symbol
_atom_site_fract_x
_atom_site_fract_y
_atom_site_fract_z
_atom_site_U_iso_or_equiv
_atom_site_adp_type
_atom_site_occupancy
_atom_site_site_symmetry_order
_atom_site_calc_flag
_atom_site_refinement_flags_posn
_atom_site_refinement_flags_adp
_atom_site_refinement_flags_occupancy
_atom_site_disorder_assembly
_atom_site_disorder_group
Br01 Br 0.11458(3) 0.65355(2) 0.74539(2) 0.02584(10) Uani 1 1 d . . . . .
B1 B 0.2914(3) 0.61824(14) 0.75531(19) 0.0166(7) Uani 1 1 d . . . . .
C1 C 0.4534(3) 0.50752(12) 0.64893(15) 0.0143(6) Uani 1 1 d . . . . .
F002 F 0.52760(15) 0.68520(7) 0.80010(9) 0.0220(4) Uani 1 1 d . . . . .
C2 C 0.2920(2) 0.55484(12) 0.54974(16) 0.0156(6) Uani 1 1 d . . . . .
O2 O 0.54718(18) 0.47477(8) 0.65634(10) 0.0177(4) Uani 1 1 d . . . . .
F003 F 0.65041(17) 0.70182(7) 0.95010(10) 0.0324(4) Uani 1 1 d . . . . .
F004 F 0.20916(17) 0.57526(7) 0.90540(10) 0.0299(4) Uani 1 1 d . . . . .
F005 F 0.32781(19) 0.59663(8) 1.05545(10) 0.0377(5) Uani 1 1 d . . . . .
F007 F 0.55388(19) 0.65702(8) 1.07922(10) 0.0403(5) Uani 1 1 d . . . . .
O008 O 0.26516(17) 0.56177(8) 0.47537(10) 0.0175(4) Uani 1 1 d . . . . .
O009 O 0.17854(17) 0.57300(8) 0.29060(11) 0.0198(5) Uani 1 1 d . . . . .
O00A O 0.40127(19) 0.65007(8) 0.36950(12) 0.0260(5) Uani 1 1 d . . . . .
N00B N 0.4514(2) 0.55277(9) 0.69652(12) 0.0129(5) Uani 1 1 d . . . . .
N00C N 0.2844(2) 0.59629(9) 0.60330(12) 0.0133(5) Uani 1 1 d . . . . .
C00D C 0.5511(3) 0.55475(11) 0.76795(15) 0.0143(6) Uani 1 1 d . . . . .
C00F C 0.6680(3) 0.58348(12) 0.76642(16) 0.0164(6) Uani 1 1 d . . . . .
C00G C 0.3643(3) 0.62736(12) 0.84544(16) 0.0185(6) Uani 1 1 d . . . . .
C00H C 0.5276(3) 0.52438(12) 0.83640(16) 0.0162(6) Uani 1 1 d . . . . .
C00J C 0.3053(3) 0.69482(12) 0.57006(15) 0.0170(6) Uani 1 1 d . . . . .
C00K C 0.4762(3) 0.66038(12) 0.86144(16) 0.0194(6) Uani 1 1 d . . . . .
C00L C 0.3320(3) 0.49921(12) 0.58681(16) 0.0160(6) Uani 1 1 d . . . . .
C00M C 0.2265(3) 0.64827(12) 0.57325(15) 0.0163(6) Uani 1 1 d . . . . .
C00N C 0.0911(3) 0.65056(13) 0.54741(16) 0.0208(6) Uani 1 1 d . . . . .
C00O C 0.7569(3) 0.58621(12) 0.83775(17) 0.0197(6) Uani 1 1 d . . . . .
H00O H 0.836433 0.606345 0.837825 0.024 Uiso 1 1 calc R U . . .
C00P C 0.3399(2) 0.59074(11) 0.68824(15) 0.0136(6) Uani 1 1 d . . . . .
C00Q C 0.4106(3) 0.48678(12) 0.83429(16) 0.0214(7) Uani 1 1 d . . . . .
H00A H 0.331382 0.506280 0.809574 0.032 Uiso 1 1 calc R U . . .
H00B H 0.400172 0.475790 0.889599 0.032 Uiso 1 1 calc R U . . .
H00C H 0.424005 0.453749 0.802320 0.032 Uiso 1 1 calc R U . . .
C00R C 0.4528(3) 0.69154(12) 0.59030(17) 0.0209(6) Uani 1 1 d . . . . .
H00D H 0.486349 0.662270 0.557993 0.031 Uiso 1 1 calc R U . . .
H00E H 0.476276 0.683156 0.647987 0.031 Uiso 1 1 calc R U . . .
H00F H 0.491743 0.727066 0.578088 0.031 Uiso 1 1 calc R U . . .
C00S C 0.3562(3) 0.45699(12) 0.52192(16) 0.0195(6) Uani 1 1 d . . . . .
H00G H 0.277169 0.453808 0.481859 0.029 Uiso 1 1 calc R U . . .
H00H H 0.376796 0.420882 0.547332 0.029 Uiso 1 1 calc R U . . .
H00I H 0.430258 0.469278 0.495058 0.029 Uiso 1 1 calc R U . . .
C00T C 0.4922(3) 0.64807(13) 1.00354(17) 0.0264(7) Uani 1 1 d . . . . .
C00U C 0.7037(3) 0.61029(13) 0.69075(17) 0.0225(7) Uani 1 1 d . . . . .
H00J H 0.648900 0.594810 0.643255 0.034 Uiso 1 1 calc R U . . .
H00K H 0.796615 0.603192 0.686769 0.034 Uiso 1 1 calc R U . . .
H00L H 0.688881 0.650295 0.693066 0.034 Uiso 1 1 calc R U . . .
C00V C 0.2453(3) 0.74482(13) 0.54580(16) 0.0228(7) Uani 1 1 d . . . . .
H00V H 0.298067 0.777098 0.545500 0.027 Uiso 1 1 calc R U . . .
C00W C 0.5411(3) 0.67071(12) 0.93861(18) 0.0240(7) Uani 1 1 d . . . . .
C00X C 0.3183(3) 0.60703(12) 0.91282(18) 0.0237(7) Uani 1 1 d . . . . .
C00Y C 0.7326(3) 0.56036(12) 0.90850(17) 0.0201(6) Uani 1 1 d . . . . .
C00Z C 0.2193(3) 0.47789(13) 0.63123(17) 0.0205(7) Uani 1 1 d . . . . .
H00M H 0.139852 0.472521 0.592063 0.031 Uiso 1 1 calc R U . . .
H00N H 0.201501 0.505040 0.672001 0.031 Uiso 1 1 calc R U . . .
H00P H 0.245051 0.442604 0.657772 0.031 Uiso 1 1 calc R U . . .
C010 C 0.0360(3) 0.70145(14) 0.52251(17) 0.0263(7) Uani 1 1 d . . . . .
H010 H -0.056099 0.703464 0.505271 0.032 Uiso 1 1 calc R U . . .
C011 C 0.6192(3) 0.52894(12) 0.90591(16) 0.0193(6) Uani 1 1 d . . . . .
H011 H 0.603368 0.509771 0.953346 0.023 Uiso 1 1 calc R U . . .
C012 C 0.3795(3) 0.61707(13) 0.99142(17) 0.0271(7) Uani 1 1 d . . . . .
C013 C 0.1101(3) 0.74905(13) 0.52193(17) 0.0251(7) Uani 1 1 d . . . . .
C014 C 0.2035(3) 0.56586(14) 0.20836(16) 0.0270(7) Uani 1 1 d . . . . .
H01A H 0.265806 0.534971 0.204711 0.032 Uiso 1 1 calc R U . . .
H01B H 0.241503 0.600034 0.188416 0.032 Uiso 1 1 calc R U . . .
C015 C 0.8286(3) 0.56525(14) 0.98544(18) 0.0309(8) Uani 1 1 d . . . . .
H01C H 0.915932 0.574624 0.971980 0.046 Uiso 1 1 calc R U . . .
H01D H 0.833115 0.529918 1.014565 0.046 Uiso 1 1 calc R U . . .
H01E H 0.799168 0.594361 1.019683 0.046 Uiso 1 1 calc R U . . .
C016 C 0.0733(3) 0.55335(15) 0.15976(18) 0.0322(8) Uani 1 1 d . . . . .
H01F H 0.083524 0.529564 0.112709 0.039 Uiso 1 1 calc R U . . .
H01G H 0.026770 0.587743 0.140366 0.039 Uiso 1 1 calc R U . . .
C017 C 0.0052(3) 0.60015(14) 0.54768(19) 0.0291(8) Uani 1 1 d . . . . .
H01H H -0.087413 0.611190 0.536968 0.044 Uiso 1 1 calc R U . . .
H01I H 0.022288 0.582015 0.600654 0.044 Uiso 1 1 calc R U . . .
H01J H 0.024904 0.574389 0.505574 0.044 Uiso 1 1 calc R U . . .
C01A C 0.5072(3) 0.66415(14) 0.3256(2) 0.0321(8) Uani 1 1 d . . . . .
H01K H 0.558933 0.630856 0.315769 0.038 Uiso 1 1 calc R U . . .
H01L H 0.566465 0.691587 0.355887 0.038 Uiso 1 1 calc R U . . .
C01B C 0.3116(3) 0.69523(14) 0.3551(2) 0.0361(8) Uani 1 1 d . . . . .
H01M H 0.341370 0.726921 0.390608 0.043 Uiso 1 1 calc R U . . .
H01N H 0.222590 0.684095 0.365516 0.043 Uiso 1 1 calc R U . . .
C01C C 0.4419(4) 0.68831(14) 0.24664(19) 0.0372(9) Uani 1 1 d . . . . .
H01O H 0.427777 0.659548 0.204029 0.045 Uiso 1 1 calc R U . . .
H01P H 0.495741 0.718483 0.228089 0.045 Uiso 1 1 calc R U . . .
C01D C 0.0492(3) 0.80432(15) 0.4952(2) 0.0397(9) Uani 1 1 d . . . . .
H01Q H 0.074127 0.814314 0.442424 0.060 Uiso 1 1 calc R U . . .
H01R H 0.080986 0.832756 0.535076 0.060 Uiso 1 1 calc R U . . .
H01S H -0.046770 0.801657 0.490775 0.060 Uiso 1 1 calc R U . . .
C01E C 0.0009(3) 0.52320(19) 0.2199(2) 0.0479(11) Uani 1 1 d . . . . .
H01T H -0.093231 0.533726 0.212586 0.058 Uiso 1 1 calc R U . . .
H01U H 0.007647 0.482621 0.213329 0.058 Uiso 1 1 calc R U . . .
C01F C 0.3103(4) 0.71053(15) 0.2669(2) 0.0430(9) Uani 1 1 d . . . . .
H01V H 0.304399 0.751133 0.259278 0.052 Uiso 1 1 calc R U . . .
H01W H 0.235357 0.692827 0.232519 0.052 Uiso 1 1 calc R U . . .
C01G C 0.0673(3) 0.54089(19) 0.3009(2) 0.0526(12) Uani 1 1 d . . . . .
H01X H 0.005935 0.562930 0.328913 0.063 Uiso 1 1 calc R U . . .
H01Y H 0.094631 0.507985 0.334497 0.063 Uiso 1 1 calc R U . . .
Li1J Li 0.3298(4) 0.5754(2) 0.3765(3) 0.0190(10) Uani 1 1 d . . . . .
O1_1 O 0.8236(11) 0.6475(4) 1.2502(5) 0.066(2) Uani 0.7 1 d . . P A 1
C1_1 C 0.8650(9) 0.6792(3) 1.1866(4) 0.061(2) Uani 0.7 1 d . . P A 1
H1A_1 H 0.821626 0.665569 1.133534 0.074 Uiso 0.7 1 calc R U P A 1
H1B_1 H 0.961442 0.675975 1.187800 0.074 Uiso 0.7 1 calc R U P A 1
C2_1 C 0.8268(6) 0.7395(2) 1.1990(4) 0.0538(17) Uani 0.7 1 d . . P A 1
H2A_1 H 0.886562 0.765349 1.175831 0.065 Uiso 0.7 1 calc R U P A 1
H2B_1 H 0.735101 0.746970 1.174423 0.065 Uiso 0.7 1 calc R U P A 1
C3_1 C 0.8419(8) 0.7442(3) 1.2892(4) 0.065(2) Uani 0.7 1 d . . P A 1
H3A_1 H 0.760183 0.758169 1.307465 0.078 Uiso 0.7 1 calc R U P A 1
H3B_1 H 0.915731 0.769014 1.309791 0.078 Uiso 0.7 1 calc R U P A 1
C4_1 C 0.8707(18) 0.6834(8) 1.3177(10) 0.089(6) Uani 0.7 1 d . . P A 1
H4A_1 H 0.966359 0.678100 1.333997 0.107 Uiso 0.7 1 calc R U P A 1
H4B_1 H 0.824891 0.674931 1.364697 0.107 Uiso 0.7 1 calc R U P A 1
O1_2 O 0.803(2) 0.6550(9) 1.2647(14) 0.046(5) Uiso 0.3 1 d . . P B 2
C1_2 C 0.8061(16) 0.6843(8) 1.1867(11) 0.045(5) Uiso 0.3 1 d . . P B 2
H1A_2 H 0.828546 0.658705 1.144263 0.055 Uiso 0.3 1 calc R U P B 2
H1B_2 H 0.720823 0.702324 1.167706 0.055 Uiso 0.3 1 calc R U P B 2
C2_2 C 0.9082(16) 0.7244(7) 1.2080(9) 0.056(4) Uiso 0.3 1 d . . P B 2
H2A_2 H 0.885783 0.760282 1.180959 0.068 Uiso 0.3 1 calc R U P B 2
H2B_2 H 0.993445 0.711253 1.193797 0.068 Uiso 0.3 1 calc R U P B 2
C3_2 C 0.864(3) 0.6781(13) 1.329(2) 0.035(6) Uiso 0.3 1 d . . P B 2
H3A_2 H 0.937565 0.654478 1.353305 0.042 Uiso 0.3 1 calc R U P B 2
H3B_2 H 0.803388 0.684507 1.368898 0.042 Uiso 0.3 1 calc R U P B 2
C4_2 C 0.9120(14) 0.7292(6) 1.3021(8) 0.038(4) Uiso 0.3 1 d . . P B 2
H4A_2 H 1.003096 0.735821 1.328541 0.045 Uiso 0.3 1 calc R U P B 2
H4B_2 H 0.855879 0.760206 1.315576 0.045 Uiso 0.3 1 calc R U P B 2

loop_
_atom_site_aniso_label
_atom_site_aniso_U_11
_atom_site_aniso_U_22
_atom_site_aniso_U_33
_atom_site_aniso_U_23
_atom_site_aniso_U_13
_atom_site_aniso_U_12
Br01 0.02210(16) 0.03691(19) 0.01956(16) -0.00344(14) 0.00655(11) 0.00487(15)
B1 0.0172(16) 0.0192(18) 0.0138(16) 0.0025(13) 0.0040(13) -0.0043(14)
C1 0.0183(14) 0.0178(15) 0.0081(13) 0.0003(11) 0.0059(11) -0.0058(13)
F002 0.0265(9) 0.0232(9) 0.0169(9) 0.0017(7) 0.0048(7) -0.0034(7)
C2 0.0103(13) 0.0253(17) 0.0116(15) -0.0020(12) 0.0027(11) -0.0080(12)
O2 0.0220(10) 0.0183(11) 0.0134(10) -0.0029(8) 0.0043(8) 0.0000(9)
F003 0.0339(10) 0.0326(11) 0.0280(10) -0.0103(8) -0.0055(8) -0.0059(9)
F004 0.0376(10) 0.0301(11) 0.0257(10) 0.0009(8) 0.0175(8) -0.0051(9)
F005 0.0642(13) 0.0372(12) 0.0156(9) 0.0063(8) 0.0190(9) 0.0074(10)
F007 0.0583(12) 0.0482(13) 0.0119(9) -0.0073(9) -0.0037(8) 0.0096(11)
O008 0.0184(10) 0.0264(12) 0.0079(10) -0.0009(8) 0.0023(8) -0.0051(9)
O009 0.0192(10) 0.0309(12) 0.0102(10) -0.0019(8) 0.0045(8) -0.0044(9)
O00A 0.0317(11) 0.0230(12) 0.0250(11) 0.0034(10) 0.0102(9) -0.0041(10)
N00B 0.0139(11) 0.0159(13) 0.0089(11) -0.0009(9) 0.0018(9) -0.0022(10)
N00C 0.0147(11) 0.0179(13) 0.0071(11) -0.0012(10) 0.0009(9) -0.0036(10)
C00D 0.0177(14) 0.0145(15) 0.0104(13) -0.0046(11) 0.0005(11) 0.0022(12)
C00F 0.0189(14) 0.0179(16) 0.0123(14) -0.0045(12) 0.0018(11) 0.0018(12)
C00G 0.0268(16) 0.0161(15) 0.0121(14) -0.0046(12) 0.0016(12) 0.0077(13)
C00H 0.0210(14) 0.0161(15) 0.0114(14) -0.0050(11) 0.0017(11) 0.0016(12)
C00J 0.0198(14) 0.0234(17) 0.0078(13) -0.0006(12) 0.0018(11) -0.0005(13)
C00K 0.0270(15) 0.0192(16) 0.0127(14) -0.0008(12) 0.0049(12) 0.0041(14)
C00L 0.0177(14) 0.0207(16) 0.0099(14) -0.0038(12) 0.0031(11) -0.0069(12)
C00M 0.0184(14) 0.0226(16) 0.0081(13) 0.0017(12) 0.0024(11) 0.0007(13)
C00N 0.0173(14) 0.0344(18) 0.0108(14) -0.0012(13) 0.0021(11) -0.0047(14)
C00O 0.0197(15) 0.0183(16) 0.0201(16) -0.0049(12) -0.0010(12) -0.0026(13)
C00P 0.0117(13) 0.0181(15) 0.0105(14) 0.0010(11) -0.0005(11) -0.0033(12)
C00Q 0.0299(16) 0.0248(17) 0.0104(14) 0.0024(12) 0.0066(12) -0.0034(14)
C00R 0.0218(15) 0.0214(17) 0.0192(15) 0.0026(13) 0.0023(12) -0.0045(13)
C00S 0.0259(16) 0.0183(16) 0.0151(15) -0.0061(12) 0.0058(12) -0.0085(13)
C00T 0.0397(18) 0.0271(18) 0.0110(14) -0.0057(13) -0.0017(13) 0.0091(16)
C00U 0.0182(14) 0.0303(18) 0.0193(15) -0.0014(13) 0.0034(12) -0.0037(14)
C00V 0.0281(16) 0.0245(17) 0.0166(16) 0.0011(13) 0.0063(13) 0.0003(14)
C00W 0.0306(17) 0.0209(17) 0.0194(16) -0.0057(13) 0.0002(13) 0.0035(14)
C00X 0.0231(16) 0.0168(16) 0.0332(18) -0.0003(14) 0.0106(14) 0.0021(13)
C00Y 0.0239(15) 0.0209(17) 0.0139(14) -0.0029(12) -0.0030(12) 0.0037(13)
C00Z 0.0191(14) 0.0270(17) 0.0167(15) -0.0021(13) 0.0074(12) -0.0102(13)
C010 0.0185(15) 0.042(2) 0.0178(16) 0.0016(14) -0.0010(12) 0.0073(15)
C011 0.0295(16) 0.0187(16) 0.0095(14) -0.0008(12) 0.0021(12) 0.0049(13)
C012 0.046(2) 0.0278(19) 0.0096(15) 0.0037(13) 0.0108(14) 0.0101(16)
C013 0.0299(17) 0.0306(19) 0.0153(15) 0.0037(13) 0.0047(13) 0.0069(15)
C014 0.0267(16) 0.045(2) 0.0112(15) -0.0025(14) 0.0074(13) -0.0075(15)
C015 0.0373(19) 0.034(2) 0.0177(16) -0.0025(14) -0.0092(14) -0.0015(16)
C016 0.0226(16) 0.057(2) 0.0157(16) -0.0039(15) -0.0011(13) 0.0066(16)
C017 0.0171(15) 0.041(2) 0.0281(18) -0.0057(15) 0.0006(13) -0.0063(15)
C01A 0.0299(17) 0.028(2) 0.041(2) 0.0061(15) 0.0157(15) -0.0055(15)
C01B 0.042(2) 0.0264(19) 0.045(2) -0.0050(16) 0.0208(17) 0.0021(17)
C01C 0.060(2) 0.028(2) 0.0268(19) -0.0022(15) 0.0179(17) -0.0122(18)
C01D 0.038(2) 0.041(2) 0.040(2) 0.0108(17) 0.0028(16) 0.0160(17)
C01E 0.0306(19) 0.082(3) 0.031(2) -0.017(2) 0.0062(16) -0.024(2)
C01F 0.052(2) 0.030(2) 0.043(2) -0.0033(17) -0.0088(18) 0.0047(18)
C01G 0.039(2) 0.091(3) 0.0261(19) 0.010(2) -0.0016(16) -0.037(2)
Li1J 0.020(2) 0.022(3) 0.015(2) 0.001(2) 0.0048(19) 0.003(2)
O1_1 0.098(6) 0.040(4) 0.053(5) -0.018(3) -0.011(4) 0.002(4)
C1_1 0.066(5) 0.061(5) 0.054(5) -0.026(4) -0.003(4) 0.026(4)
C2_1 0.040(3) 0.033(3) 0.091(5) -0.011(3) 0.019(3) -0.007(3)
C3_1 0.078(5) 0.045(4) 0.083(5) -0.036(4) 0.048(5) -0.028(4)
C4_1 0.072(6) 0.147(13) 0.045(7) -0.009(6) -0.006(5) -0.055(7)

loop_
_atom_type_symbol
_atom_type_description
_atom_type_scat_dispersion_real
_atom_type_scat_dispersion_imag
_atom_type_scat_source
C C 0.0033 0.0016 'International Tables Vol C Tables 4.2.6.8 and 6.1.1.4'
H H 0.0000 0.0000 'International Tables Vol C Tables 4.2.6.8 and 6.1.1.4'
Li Li -0.0003 0.0001 'International Tables Vol C Tables 4.2.6.8 and 6.1.1.4'
B B 0.0013 0.0007 'International Tables Vol C Tables 4.2.6.8 and 6.1.1.4'
N N 0.0061 0.0033 'International Tables Vol C Tables 4.2.6.8 and 6.1.1.4'
O O 0.0106 0.0060 'International Tables Vol C Tables 4.2.6.8 and 6.1.1.4'
F F 0.0171 0.0103 'International Tables Vol C Tables 4.2.6.8 and 6.1.1.4'
Br Br -0.2901 2.4595 'International Tables Vol C Tables 4.2.6.8 and 6.1.1.4'

loop_
_geom_angle_atom_site_label_1
_geom_angle_atom_site_label_2
_geom_angle_atom_site_label_3
_geom_angle
_geom_angle_site_symmetry_1
_geom_angle_site_symmetry_3
C00P B1 C00G 128.6(3) . .
C00P B1 Br01 122.7(2) . .
C00G B1 Br01 108.74(19) . .
O2 C1 N00B 122.2(2) . .
O2 C1 C00L 122.4(2) . .
N00B C1 C00L 115.4(2) . .
O008 C2 N00C 122.3(3) . .
O008 C2 C00L 122.5(2) . .
N00C C2 C00L 115.2(2) . .
C1 O2 Li1J 157.5(2) . 3_666
C2 O008 Li1J 146.9(2) . .
C01G O009 C014 107.7(2) . .
C01G O009 Li1J 119.9(2) . .
C014 O009 Li1J 118.1(2) . .
C01B O00A C01A 104.5(2) . .
C01B O00A Li1J 118.5(2) . .
C01A O00A Li1J 124.5(2) . .
C1 N00B C00P 121.9(2) . .
C1 N00B C00D 116.1(2) . .
C00P N00B C00D 120.6(2) . .
C2 N00C C00M 118.2(2) . .
C2 N00C C00P 121.6(2) . .
C00M N00C C00P 120.1(2) . .
C00F C00D C00H 121.4(2) . .
C00F C00D N00B 120.7(2) . .
C00H C00D N00B 117.8(2) . .
C00D C00F C00O 118.2(2) . .
C00D C00F C00U 122.7(2) . .
C00O C00F C00U 119.1(2) . .
C00X C00G C00K 114.7(3) . .
C00X C00G B1 123.5(3) . .
C00K C00G B1 121.7(2) . .
C011 C00H C00D 117.6(3) . .
C011 C00H C00Q 120.8(2) . .
C00D C00H C00Q 121.5(2) . .
C00V C00J C00M 118.5(3) . .
C00V C00J C00R 120.1(3) . .
C00M C00J C00R 121.4(3) . .
F002 C00K C00W 115.7(3) . .
F002 C00K C00G 120.4(2) . .
C00W C00K C00G 123.9(3) . .
C2 C00L C1 108.1(2) . .
C2 C00L C00S 111.4(2) . .
C1 C00L C00S 111.8(2) . .
C2 C00L C00Z 108.3(2) . .
C1 C00L C00Z 108.4(2) . .
C00S C00L C00Z 108.8(2) . .
C00J C00M C00N 121.0(3) . .
C00J C00M N00C 120.0(2) . .
C00N C00M N00C 119.0(3) . .
C010 C00N C00M 118.2(3) . .
C010 C00N C017 120.1(3) . .
C00M C00N C017 121.7(3) . .
C00Y C00O C00F 122.0(3) . .
C00Y C00O H00O 119.0 . .
C00F C00O H00O 119.0 . .
B1 C00P N00C 125.4(2) . .
B1 C00P N00B 124.4(2) . .
N00C C00P N00B 110.2(2) . .
C00H C00Q H00A 109.5 . .
C00H C00Q H00B 109.5 . .
H00A C00Q H00B 109.5 . .
C00H C00Q H00C 109.5 . .
H00A C00Q H00C 109.5 . .
H00B C00Q H00C 109.5 . .
C00J C00R H00D 109.5 . .
C00J C00R H00E 109.5 . .
H00D C00R H00E 109.5 . .
C00J C00R H00F 109.5 . .
H00D C00R H00F 109.5 . .
H00E C00R H00F 109.5 . .
C00L C00S H00G 109.5 . .
C00L C00S H00H 109.5 . .
H00G C00S H00H 109.5 . .
C00L C00S H00I 109.5 . .
H00G C00S H00I 109.5 . .
H00H C00S H00I 109.5 . .
F007 C00T C012 120.2(3) . .
F007 C00T C00W 120.0(3) . .
C012 C00T C00W 119.8(3) . .
C00F C00U H00J 109.5 . .
C00F C00U H00K 109.5 . .
H00J C00U H00K 109.5 . .
C00F C00U H00L 109.5 . .
H00J C00U H00L 109.5 . .
H00K C00U H00L 109.5 . .
C00J C00V C013 122.0(3) . .
C00J C00V H00V 119.0 . .
C013 C00V H00V 119.0 . .
F003 C00W C00T 120.1(3) . .
F003 C00W C00K 121.2(3) . .
C00T C00W C00K 118.7(3) . .
F004 C00X C00G 120.4(3) . .
F004 C00X C012 116.4(3) . .
C00G C00X C012 123.2(3) . .
C011 C00Y C00O 118.0(3) . .
C011 C00Y C015 121.1(3) . .
C00O C00Y C015 120.9(3) . .
C00L C00Z H00M 109.5 . .
C00L C00Z H00N 109.5 . .
H00M C00Z H00N 109.5 . .
C00L C00Z H00P 109.5 . .
H00M C00Z H00P 109.5 . .
H00N C00Z H00P 109.5 . .
C013 C010 C00N 122.4(3) . .
C013 C010 H010 118.8 . .
C00N C010 H010 118.8 . .
C00Y C011 C00H 122.5(3) . .
C00Y C011 H011 118.8 . .
C00H C011 H011 118.8 . .
F005 C012 C00T 120.0(3) . .
F005 C012 C00X 120.3(3) . .
C00T C012 C00X 119.7(3) . .
C010 C013 C00V 117.7(3) . .
C010 C013 C01D 122.1(3) . .
C00V C013 C01D 120.2(3) . .
O009 C014 C016 106.0(2) . .
O009 C014 H01A 110.5 . .
C016 C014 H01A 110.5 . .
O009 C014 H01B 110.5 . .
C016 C014 H01B 110.5 . .
H01A C014 H01B 108.7 . .
C00Y C015 H01C 109.5 . .
C00Y C015 H01D 109.5 . .
H01C C015 H01D 109.5 . .
C00Y C015 H01E 109.5 . .
H01C C015 H01E 109.5 . .
H01D C015 H01E 109.5 . .
C014 C016 C01E 102.8(2) . .
C014 C016 H01F 111.2 . .
C01E C016 H01F 111.2 . .
C014 C016 H01G 111.2 . .
C01E C016 H01G 111.2 . .
H01F C016 H01G 109.1 . .
C00N C017 H01H 109.5 . .
C00N C017 H01I 109.5 . .
H01H C017 H01I 109.5 . .
C00N C017 H01J 109.5 . .
H01H C017 H01J 109.5 . .
H01I C017 H01J 109.5 . .
O00A C01A C01C 105.1(3) . .
O00A C01A H01K 110.7 . .
C01C C01A H01K 110.7 . .
O00A C01A H01L 110.7 . .
C01C C01A H01L 110.7 . .
H01K C01A H01L 108.8 . .
O00A C01B C01F 105.6(2) . .
O00A C01B H01M 110.6 . .
C01F C01B H01M 110.6 . .
O00A C01B H01N 110.6 . .
C01F C01B H01N 110.6 . .
H01M C01B H01N 108.8 . .
C01A C01C C01F 104.0(3) . .
C01A C01C H01O 111.0 . .
C01F C01C H01O 111.0 . .
C01A C01C H01P 111.0 . .
C01F C01C H01P 111.0 . .
H01O C01C H01P 109.0 . .
C013 C01D H01Q 109.5 . .
C013 C01D H01R 109.5 . .
H01Q C01D H01R 109.5 . .
C013 C01D H01S 109.5 . .
H01Q C01D H01S 109.5 . .
H01R C01D H01S 109.5 . .
C01G C01E C016 104.9(3) . .
C01G C01E H01T 110.8 . .
C016 C01E H01T 110.8 . .
C01G C01E H01U 110.8 . .
C016 C01E H01U 110.8 . .
H01T C01E H01U 108.8 . .
C01B C01F C01C 103.8(3) . .
C01B C01F H01V 111.0 . .
C01C C01F H01V 111.0 . .
C01B C01F H01W 111.0 . .
C01C C01F H01W 111.0 . .
H01V C01F H01W 109.0 . .
O009 C01G C01E 108.9(3) . .
O009 C01G H01X 109.9 . .
C01E C01G H01X 109.9 . .
O009 C01G H01Y 109.9 . .
C01E C01G H01Y 109.9 . .
H01X C01G H01Y 108.3 . .
O2 Li1J O008 118.1(3) 3_666 .
O2 Li1J O00A 107.7(2) 3_666 .
O008 Li1J O00A 113.1(2) . .
O2 Li1J O009 105.3(2) 3_666 .
O008 Li1J O009 107.1(2) . .
O00A Li1J O009 104.4(2) . .
C1_1 O1_1 C4_1 98.9(9) . .
O1_1 C1_1 C2_1 107.7(6) . .
O1_1 C1_1 H1A_1 110.2 . .
C2_1 C1_1 H1A_1 110.2 . .
O1_1 C1_1 H1B_1 110.2 . .
C2_1 C1_1 H1B_1 110.2 . .
H1A_1 C1_1 H1B_1 108.5 . .
C3_1 C2_1 C1_1 102.4(6) . .
C3_1 C2_1 H2A_1 111.3 . .
C1_1 C2_1 H2A_1 111.3 . .
C3_1 C2_1 H2B_1 111.3 . .
C1_1 C2_1 H2B_1 111.3 . .
H2A_1 C2_1 H2B_1 109.2 . .
C2_1 C3_1 C4_1 103.0(7) . .
C2_1 C3_1 H3A_1 111.2 . .
C4_1 C3_1 H3A_1 111.2 . .
C2_1 C3_1 H3B_1 111.2 . .
C4_1 C3_1 H3B_1 111.2 . .
H3A_1 C3_1 H3B_1 109.1 . .
O1_1 C4_1 C3_1 107.4(11) . .
O1_1 C4_1 H4A_1 110.2 . .
C3_1 C4_1 H4A_1 110.2 . .
O1_1 C4_1 H4B_1 110.2 . .
C3_1 C4_1 H4B_1 110.2 . .
H4A_1 C4_1 H4B_1 108.5 . .
C3_2 O1_2 C1_2 117(2) . .
C2_2 C1_2 O1_2 102.1(15) . .
C2_2 C1_2 H1A_2 111.4 . .
O1_2 C1_2 H1A_2 111.4 . .
C2_2 C1_2 H1B_2 111.4 . .
O1_2 C1_2 H1B_2 111.4 . .
H1A_2 C1_2 H1B_2 109.2 . .
C1_2 C2_2 C4_2 102.4(13) . .
C1_2 C2_2 H2A_2 111.3 . .
C4_2 C2_2 H2A_2 111.3 . .
C1_2 C2_2 H2B_2 111.3 . .
C4_2 C2_2 H2B_2 111.3 . .
H2A_2 C2_2 H2B_2 109.2 . .
O1_2 C3_2 C4_2 106(3) . .
O1_2 C3_2 H3A_2 110.6 . .
C4_2 C3_2 H3A_2 110.6 . .
O1_2 C3_2 H3B_2 110.6 . .
C4_2 C3_2 H3B_2 110.6 . .
H3A_2 C3_2 H3B_2 108.7 . .
C3_2 C4_2 C2_2 106.5(18) . .
C3_2 C4_2 H4A_2 110.4 . .
C2_2 C4_2 H4A_2 110.4 . .
C3_2 C4_2 H4B_2 110.4 . .
C2_2 C4_2 H4B_2 110.4 . .
H4A_2 C4_2 H4B_2 108.6 . .

loop_
_geom_bond_atom_site_label_1
_geom_bond_atom_site_label_2
_geom_bond_distance
_geom_bond_site_symmetry_2
Br01 B1 1.992(3) .
B1 C00P 1.447(4) .
B1 C00G 1.599(4) .
C1 O2 1.239(3) .
C1 N00B 1.353(3) .
C1 C00L 1.520(4) .
F002 C00K 1.354(3) .
C2 O008 1.244(3) .
C2 N00C 1.351(3) .
C2 C00L 1.512(4) .
O2 Li1J 1.885(5) 3_666
F003 C00W 1.342(3) .
F004 C00X 1.349(3) .
F005 C012 1.350(3) .
F007 C00T 1.349(3) .
O008 Li1J 1.890(5) .
O009 C01G 1.410(4) .
O009 C014 1.440(3) .
O009 Li1J 1.961(5) .
O00A C01B 1.426(4) .
O00A C01A 1.434(3) .
O00A Li1J 1.957(5) .
N00B C00P 1.458(3) .
N00B C00D 1.460(3) .
N00C C00M 1.449(4) .
N00C C00P 1.458(3) .
C00D C00F 1.389(4) .
C00D C00H 1.406(4) .
C00F C00O 1.397(4) .
C00F C00U 1.508(4) .
C00G C00X 1.369(4) .
C00G C00K 1.393(4) .
C00H C011 1.392(4) .
C00H C00Q 1.502(4) .
C00J C00V 1.391(4) .
C00J C00M 1.391(4) .
C00J C00R 1.506(4) .
C00K C00W 1.387(4) .
C00L C00S 1.532(4) .
C00L C00Z 1.546(3) .
C00M C00N 1.397(4) .
C00N C010 1.393(4) .
C00N C017 1.504(4) .
C00O C00Y 1.388(4) .
C00O H00O 0.9500 .
C00Q H00A 0.9800 .
C00Q H00B 0.9800 .
C00Q H00C 0.9800 .
C00R H00D 0.9800 .
C00R H00E 0.9800 .
C00R H00F 0.9800 .
C00S H00G 0.9800 .
C00S H00H 0.9800 .
C00S H00I 0.9800 .
C00T C012 1.369(4) .
C00T C00W 1.369(4) .
C00U H00J 0.9800 .
C00U H00K 0.9800 .
C00U H00L 0.9800 .
C00V C013 1.393(4) .
C00V H00V 0.9500 .
C00X C012 1.394(4) .
C00Y C011 1.385(4) .
C00Y C015 1.510(4) .
C00Z H00M 0.9800 .
C00Z H00N 0.9800 .
C00Z H00P 0.9800 .
C010 C013 1.380(4) .
C010 H010 0.9500 .
C011 H011 0.9500 .
C013 C01D 1.515(4) .
C014 C016 1.495(4) .
C014 H01A 0.9900 .
C014 H01B 0.9900 .
C015 H01C 0.9800 .
C015 H01D 0.9800 .
C015 H01E 0.9800 .
C016 C01E 1.515(5) .
C016 H01F 0.9900 .
C016 H01G 0.9900 .
C017 H01H 0.9800 .
C017 H01I 0.9800 .
C017 H01J 0.9800 .
C01A C01C 1.509(5) .
C01A H01K 0.9900 .
C01A H01L 0.9900 .
C01B C01F 1.516(5) .
C01B H01M 0.9900 .
C01B H01N 0.9900 .
C01C C01F 1.534(5) .
C01C H01O 0.9900 .
C01C H01P 0.9900 .
C01D H01Q 0.9800 .
C01D H01R 0.9800 .
C01D H01S 0.9800 .
C01E C01G 1.489(5) .
C01E H01T 0.9900 .
C01E H01U 0.9900 .
C01F H01V 0.9900 .
C01F H01W 0.9900 .
C01G H01X 0.9900 .
C01G H01Y 0.9900 .
O1_1 C1_1 1.420(13) .
O1_1 C4_1 1.451(19) .
C1_1 C2_1 1.532(9) .
C1_1 H1A_1 0.9900 .
C1_1 H1B_1 0.9900 .
C2_1 C3_1 1.495(9) .
C2_1 H2A_1 0.9900 .
C2_1 H2B_1 0.9900 .
C3_1 C4_1 1.558(18) .
C3_1 H3A_1 0.9900 .
C3_1 H3B_1 0.9900 .
C4_1 H4A_1 0.9900 .
C4_1 H4B_1 0.9900 .
O1_2 C3_2 1.29(4) .
O1_2 C1_2 1.49(3) .
C1_2 C2_2 1.44(2) .
C1_2 H1A_2 0.9900 .
C1_2 H1B_2 0.9900 .
C2_2 C4_2 1.57(2) .
C2_2 H2A_2 0.9900 .
C2_2 H2B_2 0.9900 .
C3_2 C4_2 1.42(4) .
C3_2 H3A_2 0.9900 .
C3_2 H3B_2 0.9900 .
C4_2 H4A_2 0.9900 .
C4_2 H4B_2 0.9900 .
